data_7709680
loop_
_publ_author_name
'Sierra, Miguel A.'
'GOMEZ GALLEGO, MAR'
'Ramirez de Arellano, Carmen'
'Lorenzo-Aparicio, Carmen'

_publ_section_title
;
 Phosphorescent Ir(III) Complexes derived from Purine Nucleobases
;
_journal_name_full 'Dalton Transactions'
_journal_paper_doi 10.1039/D1DT04148G
_journal_year 2022
_chemical_formula_sum 'C32 H31 Cl2 Ir N8 O2'
_chemical_formula_weight 822.75
_space_group_crystal_system monoclinic
_space_group_IT_number 14
_space_group_name_Hall '-P 2yn'
_space_group_name_H-M_alt 'P 1 21/n 1'
_atom_sites_solution_hydrogens geom
_atom_sites_solution_primary dual
_audit_creation_method SHELXL-2018/3
_audit_update_record
;
2021-07-19 deposited with the CCDC.	2022-03-07 downloaded from the CCDC.
;
_cell_angle_alpha 90
_cell_angle_beta 92.632(2)
_cell_angle_gamma 90
_cell_formula_units_Z 4
_cell_length_a 8.2418(4)
_cell_length_b 22.7104(11)
_cell_length_c 16.9586(11)
_cell_measurement_reflns_used 2529
_cell_measurement_temperature 120(2)
_cell_measurement_theta_max 31.32
_cell_measurement_theta_min 2.41
_cell_volume 3170.9(3)
_computing_cell_refinement 'Bruker SAINT'
_computing_data_collection 'Bruker APEX3'
_computing_data_reduction 'Bruker SAINT'
_computing_molecular_graphics 'CrystalMaker 9.2.9f1 (1994-2019)'
_computing_publication_material 'SHELXL-2018/3 (Sheldrick, 2018)'
_computing_structure_refinement 'SHELXL-2018/3 (Sheldrick, 2018)'
_computing_structure_solution 'SHELXT 2014/5 (Sheldrick, 2014)'
_diffrn_ambient_temperature 120(2)
_diffrn_measured_fraction_theta_full 0.995
_diffrn_measured_fraction_theta_max 0.995
_diffrn_measurement_device_type 'Bruker APEX-II CCD'
_diffrn_measurement_method '\f and \w scans'
_diffrn_radiation_type MoK\a
_diffrn_radiation_wavelength 0.71073
_diffrn_reflns_av_R_equivalents 0.0243
_diffrn_reflns_av_unetI/netI 0.0118
_diffrn_reflns_Laue_measured_fraction_full 0.995
_diffrn_reflns_Laue_measured_fraction_max 0.995
_diffrn_reflns_limit_h_max 11
_diffrn_reflns_limit_h_min -11
_diffrn_reflns_limit_k_max 31
_diffrn_reflns_limit_k_min -31
_diffrn_reflns_limit_l_max 23
_diffrn_reflns_limit_l_min -23
_diffrn_reflns_number 106716
_diffrn_reflns_point_group_measured_fraction_full 0.995
_diffrn_reflns_point_group_measured_fraction_max 0.995
_diffrn_reflns_theta_full 29.964
_diffrn_reflns_theta_max 29.964
_diffrn_reflns_theta_min 2.404
_exptl_absorpt_coefficient_mu 4.423
_exptl_absorpt_correction_T_max 0.7460
_exptl_absorpt_correction_T_min 0.5843
_exptl_absorpt_correction_type multi-scan
_exptl_absorpt_process_details 'SADABS-2016/2, BrukerAXS'
_exptl_crystal_colour orange
_exptl_crystal_density_diffrn 1.723
_exptl_crystal_description prism
_exptl_crystal_F_000 1624
_exptl_crystal_size_max 0.24
_exptl_crystal_size_mid 0.08
_exptl_crystal_size_min 0.04
_refine_diff_density_max 1.711
_refine_diff_density_min -1.721
_refine_diff_density_rms 0.095
_refine_ls_extinction_method none
_refine_ls_goodness_of_fit_ref 1.065
_refine_ls_hydrogen_treatment constr
_refine_ls_matrix_type full
_refine_ls_number_parameters 420
_refine_ls_number_reflns 9162
_refine_ls_number_restraints 10
_refine_ls_restrained_S_all 1.077
_refine_ls_R_factor_all 0.0232
_refine_ls_R_factor_gt 0.0203
_refine_ls_shift/su_max 0.005
_refine_ls_shift/su_mean 0.000
_refine_ls_structure_factor_coef Fsqd
_refine_ls_weighting_details 'w=1/[\s^2^(Fo^2^)+(0.0248P)^2^+5.6811P] where P=(Fo^2^+2Fc^2^)/3'
_refine_ls_weighting_scheme calc
_refine_ls_wR_factor_gt 0.0526
_refine_ls_wR_factor_ref 0.0551
_reflns_Friedel_coverage 0.000
_reflns_number_gt 8506
_reflns_number_total 9162
_reflns_threshold_expression 'I > 2\s(I)'
_cod_data_source_file d1dt04148g2.cif
_cod_data_source_block MAS_clz350
_cod_original_sg_symbol_H-M 'P 21/n'
_cod_database_code 7709680
_shelx_shelxl_version_number 2018/3
_shelx_space_group_comment
; 
The symmetry employed for this shelxl refinement is uniquely defined 
by the following loop, which should always be used as a source of 
symmetry information in preference to the above space-group names. 
They are only intended as comments. 
;

loop_
_space_group_symop_operation_xyz
'x, y, z'
'-x+1/2, y+1/2, -z+1/2'
'-x, -y, -z'
'x-1/2, -y-1/2, z-1/2'

loop_
_atom_site_label
_atom_site_type_symbol
_atom_site_fract_x
_atom_site_fract_y
_atom_site_fract_z
_atom_site_U_iso_or_equiv
_atom_site_adp_type
_atom_site_occupancy
_atom_site_site_symmetry_order
_atom_site_calc_flag
_atom_site_refinement_flags_posn
_atom_site_refinement_flags_adp
_atom_site_refinement_flags_occupancy
_atom_site_disorder_assembly
_atom_site_disorder_group
Ir1 Ir 0.52240(2) 0.65551(2) 0.34491(2) 0.01600(3) Uani 1 1 d . . . . .
O1 O 0.61477(19) 0.59610(7) 0.43554(10) 0.0202(3) Uani 1 1 d . . . . .
O2 O 0.42904(19) 0.70907(7) 0.43635(10) 0.0205(3) Uani 1 1 d . . . . .
C1 C 0.6557(3) 0.55202(11) 0.56104(15) 0.0275(5) Uani 1 1 d . . . . .
H1A H 0.582733 0.517946 0.557533 0.036 Uiso 1 1 calc R U . . .
H1B H 0.665429 0.565814 0.615805 0.036 Uiso 1 1 calc R U . . .
H1C H 0.763034 0.540634 0.543669 0.036 Uiso 1 1 calc R U . . .
C2 C 0.5872(3) 0.60108(10) 0.50851(14) 0.0204(4) Uani 1 1 d . . . . .
C3 C 0.5013(3) 0.64587(10) 0.54486(14) 0.0220(4) Uani 1 1 d . . . . .
H3 H 0.490746 0.642127 0.600183 0.026 Uiso 1 1 calc R U . . .
C4 C 0.4286(3) 0.69584(10) 0.50908(13) 0.0191(4) Uani 1 1 d . . . . .
C5 C 0.3386(3) 0.73851(11) 0.55983(15) 0.0268(5) Uani 1 1 d . . . . .
H5A H 0.388065 0.777633 0.556640 0.035 Uiso 1 1 calc R U . . .
H5B H 0.344908 0.724952 0.614743 0.035 Uiso 1 1 calc R U . . .
H5C H 0.224560 0.740598 0.540977 0.035 Uiso 1 1 calc R U . . .
N11 N 0.7224(2) 0.70933(8) 0.34636(11) 0.0181(3) Uani 1 1 d . . . . .
C12 C 0.8576(3) 0.70102(10) 0.39327(14) 0.0215(4) Uani 1 1 d . . . . .
H12 H 0.858261 0.667687 0.427132 0.026 Uiso 1 1 calc R U . . .
N13 N 0.9896(2) 0.73464(9) 0.39690(12) 0.0229(4) Uani 1 1 d . . . . .
C14 C 0.9776(3) 0.78057(10) 0.34684(14) 0.0199(4) Uani 1 1 d . . . . .
C15 C 0.8444(3) 0.79387(9) 0.29472(13) 0.0192(4) Uani 1 1 d . . . . .
C16 C 0.7105(3) 0.75621(9) 0.29500(13) 0.0180(4) Uani 1 1 d . . . . .
N17 N 0.8747(3) 0.84525(9) 0.25299(13) 0.0242(4) Uani 1 1 d . . . . .
C18 C 1.0210(3) 0.86084(10) 0.28004(14) 0.0238(4) Uani 1 1 d . . . . .
H18 H 1.074741 0.894905 0.261808 0.029 Uiso 1 1 calc R U . . .
N19 N 1.0896(2) 0.82426(9) 0.33631(12) 0.0212(4) Uani 1 1 d . . . . .
C21 C 0.5578(3) 0.75953(10) 0.24854(13) 0.0188(4) Uani 1 1 d . . . . .
C22 C 0.4456(3) 0.71388(10) 0.26402(13) 0.0185(4) Uani 1 1 d . . . . .
C23 C 0.2948(3) 0.71593(11) 0.22164(15) 0.0252(5) Uani 1 1 d . . . . .
H23 H 0.215614 0.686585 0.230617 0.030 Uiso 1 1 calc R U . . .
C24 C 0.2598(3) 0.76042(12) 0.16658(16) 0.0297(5) Uani 1 1 d . . . . .
H24 H 0.157119 0.760880 0.138716 0.036 Uiso 1 1 calc R U . . .
C25 C 0.3736(3) 0.80430(12) 0.15187(16) 0.0293(5) Uani 1 1 d . . . . .
H25 H 0.348629 0.834133 0.113957 0.035 Uiso 1 1 calc R U . . .
C26 C 0.5232(3) 0.80401(10) 0.19297(14) 0.0236(4) Uani 1 1 d . . . . .
H26 H 0.601336 0.833647 0.183536 0.028 Uiso 1 1 calc R U . . .
C27 C 1.2484(3) 0.83216(11) 0.37806(16) 0.0262(5) Uani 1 1 d . . . . .
H27A H 1.326555 0.848512 0.341245 0.031 Uiso 1 1 calc R U . . .
H27B H 1.289866 0.793450 0.396743 0.031 Uiso 1 1 calc R U . . .
C28 C 1.2354(4) 0.87343(13) 0.4481(2) 0.0408(7) Uani 1 1 d . . . . .
H28A H 1.192146 0.911491 0.429824 0.053 Uiso 1 1 calc R U . . .
H28B H 1.343194 0.879128 0.473808 0.053 Uiso 1 1 calc R U . . .
H28C H 1.162383 0.856260 0.485955 0.053 Uiso 1 1 calc R U . . .
N31 N 0.3232(2) 0.60181(8) 0.33350(11) 0.0177(3) Uani 1 1 d . . . . .
C32 C 0.1907(3) 0.60727(10) 0.37745(14) 0.0205(4) Uani 1 1 d . . . . .
H32 H 0.191297 0.638778 0.414318 0.025 Uiso 1 1 calc R U . . .
N33 N 0.0601(2) 0.57291(9) 0.37403(12) 0.0219(4) Uani 1 1 d . . . . .
C34 C 0.0703(3) 0.52988(10) 0.32033(14) 0.0204(4) Uani 1 1 d . . . . .
C35 C 0.1988(3) 0.51990(10) 0.27050(14) 0.0210(4) Uani 1 1 d . . . . .
C36 C 0.3322(3) 0.55811(9) 0.27786(13) 0.0194(4) Uani 1 1 d . . . . .
N37 N 0.1663(3) 0.47064(9) 0.22344(13) 0.0271(4) Uani 1 1 d . . . . .
C38 C 0.0234(3) 0.45323(11) 0.24545(15) 0.0270(5) Uani 1 1 d . . . . .
H38 H -0.030886 0.419969 0.222816 0.032 Uiso 1 1 calc R U . . .
N39 N -0.0415(2) 0.48653(9) 0.30338(13) 0.0240(4) Uani 1 1 d . . . . .
C41 C 0.4804(3) 0.55867(10) 0.23464(14) 0.0224(4) Uani 1 1 d . . . . .
C42 C 0.5929(3) 0.60366(10) 0.25798(13) 0.0208(4) Uani 1 1 d . . . . .
C43 C 0.7366(3) 0.60642(12) 0.21654(15) 0.0271(5) Uani 1 1 d . . . . .
H43 H 0.814469 0.636080 0.229688 0.033 Uiso 1 1 calc R U . . .
C44 C 0.7670(4) 0.56657(14) 0.15661(17) 0.0345(6) Uani 1 1 d . . . . .
H44 H 0.865305 0.569437 0.129727 0.041 Uiso 1 1 calc R U . . .
C45 C 0.6554(4) 0.52247(14) 0.13540(17) 0.0367(6) Uani 1 1 d . . . . .
H45 H 0.678196 0.495347 0.094720 0.044 Uiso 1 1 calc R U . . .
C46 C 0.5112(3) 0.51846(12) 0.17402(15) 0.0291(5) Uani 1 1 d . . . . .
H46 H 0.433896 0.488862 0.159684 0.035 Uiso 1 1 calc R U . . .
C47 C -0.1916(3) 0.47565(11) 0.34490(17) 0.0288(5) Uani 1 1 d . . . . .
H47A H -0.265593 0.450606 0.311766 0.035 Uiso 1 1 calc R U . . .
H47B H -0.247161 0.513521 0.354048 0.035 Uiso 1 1 calc R U . . .
C48 C -0.1538(3) 0.44554(12) 0.42298(16) 0.0306(5) Uani 1 1 d . . . . .
H48A H -0.099295 0.407973 0.413852 0.040 Uiso 1 1 calc R U . . .
H48B H -0.255093 0.438317 0.449526 0.040 Uiso 1 1 calc R U . . .
H48C H -0.082677 0.470784 0.456230 0.040 Uiso 1 1 calc R U . . .
C51 C 0.2917(6) 0.6157(2) 0.0403(3) 0.0670(11) Uani 1 1 d D . . . .
H51A H 0.393126 0.604290 0.015156 0.080 Uiso 0.653(17) 1 calc R U P A 1
H51B H 0.321259 0.630916 0.093732 0.080 Uiso 0.653(17) 1 calc R U P A 1
H51C H 0.283393 0.640980 0.087493 0.080 Uiso 0.347(17) 1 calc R U P A 2
H51D H 0.406383 0.603436 0.036670 0.080 Uiso 0.347(17) 1 calc R U P A 2
Cl1 Cl 0.16592(13) 0.55298(5) 0.04825(7) 0.0667(3) Uani 1 1 d D . . . .
Cl2 Cl 0.1931(4) 0.67228(11) -0.01644(16) 0.0552(10) Uani 0.653(17) 1 d D . P A 1
Cl2B Cl 0.2331(16) 0.6520(9) -0.0384(9) 0.127(4) Uani 0.347(17) 1 d D U P A 2

loop_
_atom_site_aniso_label
_atom_site_aniso_U_11
_atom_site_aniso_U_22
_atom_site_aniso_U_33
_atom_site_aniso_U_23
_atom_site_aniso_U_13
_atom_site_aniso_U_12
Ir1 0.01576(4) 0.01475(4) 0.01737(4) 0.00317(3) -0.00056(3) 0.00103(3)
O1 0.0210(7) 0.0179(7) 0.0214(8) 0.0041(6) -0.0003(6) 0.0018(6)
O2 0.0212(7) 0.0181(7) 0.0220(8) 0.0016(6) -0.0001(6) 0.0009(6)
C1 0.0351(13) 0.0220(11) 0.0245(11) 0.0042(9) -0.0076(10) 0.0032(9)
C2 0.0191(9) 0.0181(9) 0.0233(10) 0.0047(8) -0.0057(8) -0.0039(7)
C3 0.0244(10) 0.0214(10) 0.0197(10) 0.0013(8) -0.0033(8) -0.0018(8)
C4 0.0166(9) 0.0188(9) 0.0216(10) -0.0015(8) -0.0020(7) -0.0022(7)
C5 0.0284(11) 0.0280(12) 0.0242(11) -0.0021(9) 0.0007(9) 0.0051(9)
N11 0.0173(8) 0.0171(8) 0.0199(9) 0.0045(7) 0.0004(7) 0.0002(6)
C12 0.0196(10) 0.0208(10) 0.0240(11) 0.0070(8) -0.0003(8) 0.0010(8)
N13 0.0194(8) 0.0214(9) 0.0276(10) 0.0075(8) -0.0019(7) -0.0008(7)
C14 0.0196(9) 0.0175(9) 0.0226(10) 0.0020(8) 0.0014(8) -0.0002(8)
C15 0.0219(10) 0.0164(9) 0.0193(10) 0.0037(7) -0.0001(8) 0.0003(7)
C16 0.0196(9) 0.0170(9) 0.0174(9) 0.0030(7) 0.0005(7) 0.0022(7)
N17 0.0283(10) 0.0199(9) 0.0241(10) 0.0069(7) -0.0028(8) -0.0039(7)
C18 0.0290(11) 0.0190(10) 0.0233(11) 0.0042(8) 0.0004(9) -0.0036(8)
N19 0.0209(9) 0.0186(9) 0.0239(9) 0.0021(7) -0.0002(7) -0.0019(7)
C21 0.0204(9) 0.0175(9) 0.0183(10) 0.0029(7) -0.0009(8) 0.0020(7)
C22 0.0202(9) 0.0181(9) 0.0172(9) 0.0025(7) -0.0010(7) 0.0030(7)
C23 0.0221(10) 0.0253(11) 0.0277(12) 0.0060(9) -0.0042(9) -0.0004(8)
C24 0.0251(11) 0.0322(13) 0.0307(13) 0.0076(10) -0.0087(10) 0.0030(9)
C25 0.0301(12) 0.0274(12) 0.0297(13) 0.0109(10) -0.0068(10) 0.0042(9)
C26 0.0270(11) 0.0213(10) 0.0220(11) 0.0063(8) -0.0018(9) 0.0022(8)
C27 0.0201(10) 0.0240(11) 0.0341(13) 0.0049(9) -0.0037(9) -0.0030(8)
C28 0.0461(17) 0.0290(13) 0.0453(17) -0.0060(12) -0.0194(14) 0.0047(12)
N31 0.0191(8) 0.0147(8) 0.0192(8) 0.0015(6) -0.0012(7) 0.0005(6)
C32 0.0190(9) 0.0176(9) 0.0247(11) -0.0019(8) -0.0011(8) 0.0007(7)
N33 0.0185(8) 0.0191(9) 0.0279(10) -0.0012(7) -0.0016(7) -0.0005(7)
C34 0.0209(9) 0.0161(9) 0.0239(10) 0.0028(8) -0.0041(8) 0.0003(8)
C35 0.0262(10) 0.0163(9) 0.0201(10) 0.0010(8) -0.0035(8) 0.0014(8)
C36 0.0233(10) 0.0161(9) 0.0185(10) 0.0029(7) -0.0004(8) 0.0031(8)
N37 0.0351(11) 0.0196(9) 0.0264(10) -0.0034(8) -0.0014(8) -0.0023(8)
C38 0.0327(12) 0.0196(10) 0.0281(12) -0.0022(9) -0.0046(10) -0.0027(9)
N39 0.0242(9) 0.0181(9) 0.0293(10) 0.0006(7) -0.0053(8) -0.0026(7)
C41 0.0256(11) 0.0207(10) 0.0210(10) 0.0020(8) 0.0014(8) 0.0048(8)
C42 0.0219(10) 0.0204(10) 0.0200(10) 0.0049(8) 0.0000(8) 0.0042(8)
C43 0.0245(11) 0.0297(12) 0.0276(12) 0.0046(10) 0.0051(9) 0.0031(9)
C44 0.0327(13) 0.0420(15) 0.0297(13) 0.0026(11) 0.0119(11) 0.0077(11)
C45 0.0445(16) 0.0382(15) 0.0280(13) -0.0073(11) 0.0091(11) 0.0082(12)
C46 0.0369(13) 0.0263(12) 0.0241(11) -0.0042(9) 0.0025(10) 0.0028(10)
C47 0.0199(10) 0.0248(11) 0.0413(14) -0.0011(10) -0.0037(10) -0.0045(9)
C48 0.0306(12) 0.0277(12) 0.0334(13) -0.0040(10) 0.0011(10) -0.0055(10)
C51 0.055(2) 0.070(3) 0.075(3) 0.004(2) 0.001(2) 0.005(2)
Cl1 0.0530(5) 0.0682(6) 0.0805(7) 0.0252(5) 0.0218(5) 0.0128(5)
Cl2 0.0673(14) 0.0532(14) 0.0460(11) 0.0161(8) 0.0105(7) -0.0096(8)
Cl2B 0.120(5) 0.166(8) 0.095(5) 0.068(6) 0.012(4) -0.037(6)

loop_
_atom_type_symbol
_atom_type_description
_atom_type_scat_dispersion_real
_atom_type_scat_dispersion_imag
_atom_type_scat_source
C C 0.0033 0.0016 'International Tables Vol C Tables 4.2.6.8 and 6.1.1.4'
H H 0.0000 0.0000 'International Tables Vol C Tables 4.2.6.8 and 6.1.1.4'
N N 0.0061 0.0033 'International Tables Vol C Tables 4.2.6.8 and 6.1.1.4'
O O 0.0106 0.0060 'International Tables Vol C Tables 4.2.6.8 and 6.1.1.4'
Cl Cl 0.1484 0.1585 'International Tables Vol C Tables 4.2.6.8 and 6.1.1.4'
Ir Ir -1.4442 7.9887 'International Tables Vol C Tables 4.2.6.8 and 6.1.1.4'

loop_
_geom_angle_atom_site_label_1
_geom_angle_atom_site_label_2
_geom_angle_atom_site_label_3
_geom_angle
_geom_angle_site_symmetry_1
_geom_angle_site_symmetry_3
_geom_angle_publ_flag
C22 Ir1 C42 88.74(9) . . ?
C22 Ir1 N31 95.94(8) . . ?
C42 Ir1 N31 80.68(9) . . ?
C22 Ir1 N11 80.87(8) . . ?
C42 Ir1 N11 95.70(9) . . ?
N31 Ir1 N11 175.27(7) . . ?
C22 Ir1 O2 90.42(8) . . ?
C42 Ir1 O2 175.85(8) . . ?
N31 Ir1 O2 95.37(7) . . ?
N11 Ir1 O2 88.17(7) . . ?
C22 Ir1 O1 176.69(8) . . ?
C42 Ir1 O1 92.99(8) . . ?
N31 Ir1 O1 87.13(7) . . ?
N11 Ir1 O1 96.15(7) . . ?
O2 Ir1 O1 88.05(6) . . ?
C2 O1 Ir1 124.33(14) . . ?
C4 O2 Ir1 125.89(14) . . ?
O1 C2 C3 127.5(2) . . ?
O1 C2 C1 115.3(2) . . ?
C3 C2 C1 117.2(2) . . ?
C2 C3 C4 127.6(2) . . ?
O2 C4 C3 126.1(2) . . ?
O2 C4 C5 115.1(2) . . ?
C3 C4 C5 118.8(2) . . ?
C12 N11 C16 120.87(19) . . ?
C12 N11 Ir1 124.32(15) . . ?
C16 N11 Ir1 114.81(14) . . ?
N13 C12 N11 126.7(2) . . ?
C12 N13 C14 112.4(2) . . ?
N13 C14 N19 127.8(2) . . ?
N13 C14 C15 126.4(2) . . ?
N19 C14 C15 105.81(19) . . ?
N17 C15 C16 132.4(2) . . ?
N17 C15 C14 110.2(2) . . ?
C16 C15 C14 117.34(19) . . ?
N11 C16 C15 116.28(19) . . ?
N11 C16 C21 114.66(19) . . ?
C15 C16 C21 129.1(2) . . ?
C18 N17 C15 103.33(19) . . ?
N17 C18 N19 114.9(2) . . ?
C18 N19 C14 105.73(19) . . ?
C18 N19 C27 126.3(2) . . ?
C14 N19 C27 127.9(2) . . ?
C26 C21 C22 122.4(2) . . ?
C26 C21 C16 123.0(2) . . ?
C22 C21 C16 114.58(19) . . ?
C23 C22 C21 116.6(2) . . ?
C23 C22 Ir1 128.27(17) . . ?
C21 C22 Ir1 115.09(15) . . ?
C24 C23 C22 121.0(2) . . ?
C23 C24 C25 121.0(2) . . ?
C26 C25 C24 119.6(2) . . ?
C25 C26 C21 119.3(2) . . ?
N19 C27 C28 111.0(2) . . ?
C32 N31 C36 120.91(19) . . ?
C32 N31 Ir1 123.79(15) . . ?
C36 N31 Ir1 115.30(15) . . ?
N33 C32 N31 126.4(2) . . ?
C32 N33 C34 112.4(2) . . ?
N33 C34 N39 127.1(2) . . ?
N33 C34 C35 126.9(2) . . ?
N39 C34 C35 106.1(2) . . ?
N37 C35 C36 132.6(2) . . ?
N37 C35 C34 110.2(2) . . ?
C36 C35 C34 117.2(2) . . ?
N31 C36 C35 116.2(2) . . ?
N31 C36 C41 114.4(2) . . ?
C35 C36 C41 129.4(2) . . ?
C38 N37 C35 103.3(2) . . ?
N37 C38 N39 115.1(2) . . ?
C38 N39 C34 105.4(2) . . ?
C38 N39 C47 128.0(2) . . ?
C34 N39 C47 126.3(2) . . ?
C46 C41 C42 122.1(2) . . ?
C46 C41 C36 123.2(2) . . ?
C42 C41 C36 114.7(2) . . ?
C43 C42 C41 116.5(2) . . ?
C43 C42 Ir1 128.62(19) . . ?
C41 C42 Ir1 114.90(16) . . ?
C44 C43 C42 121.3(3) . . ?
C43 C44 C45 121.1(2) . . ?
C46 C45 C44 119.6(3) . . ?
C45 C46 C41 119.3(3) . . ?
N39 C47 C48 110.6(2) . . ?
Cl2B C51 Cl1 108.5(5) . . ?
Cl1 C51 Cl2 111.6(3) . . ?

loop_
_geom_bond_atom_site_label_1
_geom_bond_atom_site_label_2
_geom_bond_distance
_geom_bond_site_symmetry_2
_geom_bond_publ_flag
Ir1 C22 1.990(2) . ?
Ir1 C42 1.994(2) . ?
Ir1 N31 2.0469(18) . ?
Ir1 N11 2.0515(18) . ?
Ir1 O2 2.1415(16) . ?
Ir1 O1 2.1575(15) . ?
O1 C2 1.273(3) . ?
O2 C4 1.270(3) . ?
C1 C2 1.519(3) . ?
C2 C3 1.399(3) . ?
C3 C4 1.408(3) . ?
C4 C5 1.513(3) . ?
N11 C12 1.352(3) . ?
N11 C16 1.376(3) . ?
C12 N13 1.328(3) . ?
N13 C14 1.346(3) . ?
C14 N19 1.372(3) . ?
C14 C15 1.410(3) . ?
C15 N17 1.393(3) . ?
C15 C16 1.396(3) . ?
C16 C21 1.456(3) . ?
N17 C18 1.319(3) . ?
C18 N19 1.368(3) . ?
N19 C27 1.470(3) . ?
C21 C26 1.402(3) . ?
C21 C22 1.422(3) . ?
C22 C23 1.408(3) . ?
C23 C24 1.397(3) . ?
C24 C25 1.399(4) . ?
C25 C26 1.389(3) . ?
C27 C28 1.521(4) . ?
N31 C32 1.356(3) . ?
N31 C36 1.374(3) . ?
C32 N33 1.329(3) . ?
N33 C34 1.341(3) . ?
C34 N39 1.370(3) . ?
C34 C35 1.403(3) . ?
C35 N37 1.393(3) . ?
C35 C36 1.402(3) . ?
C36 C41 1.453(3) . ?
N37 C38 1.313(3) . ?
C38 N39 1.368(3) . ?
N39 C47 1.472(3) . ?
C41 C46 1.407(3) . ?
C41 C42 1.424(3) . ?
C42 C43 1.406(3) . ?
C43 C44 1.392(4) . ?
C44 C45 1.396(4) . ?
C45 C46 1.386(4) . ?
C47 C48 1.510(4) . ?
C51 Cl2B 1.622(8) . ?
C51 Cl1 1.771(5) . ?
C51 Cl2 1.778(5) . ?

loop_
_geom_hbond_atom_site_label_D
_geom_hbond_atom_site_label_H
_geom_hbond_atom_site_label_A
_geom_hbond_distance_DH
_geom_hbond_distance_HA
_geom_hbond_distance_DA
_geom_hbond_angle_DHA
_geom_hbond_site_symmetry_A
_geom_hbond_publ_flag
C12 H12 O1 0.95 2.59 3.214(3) 123.4 . yes
C27 H27B O2 0.99 2.32 3.298(3) 170.5 1_655 yes
C32 H32 O2 0.95 2.54 3.165(3) 123.4 . yes
